data_4308093
loop_
_publ_author_name
'Tao Yang'
'Jing Ju'
'Guobao Li'
'Fuhui Liao'
'Xiaodong Zou'
'Feng Deng'
'Lei Chen'
'Yingxia Wang'
'Jianhua Lin'

_publ_contact_author_address
;
State Key Laboratory for Rare Earth Materials Chemistry and Applications
College of Chemistry and Molecular Engineering
Peking University
Beijing 100871
China
;
_publ_contact_author_email jhlin@pku.edu.cn
_publ_contact_author_name 'Professor Jianhua Lin'
_publ_section_title
;
Square-Pyramidal/Triangular Framework Oxide: Synthesis and Structure of
PKU-6
;
_journal_name_full 'Inorganic Chemistry'
_journal_page_first 4772
_journal_page_last 4774
_journal_paper_doi 10.1021/ic070073k
_journal_volume 46
_journal_year 2007
_chemical_formula_moiety 'H Al2 B3 O8'
_chemical_formula_sum 'Al2 B3 H O8'
_chemical_formula_weight 215.40
_space_group_IT_number 62
_symmetry_cell_setting orthorhombic
_symmetry_space_group_name_Hall '-P 2ac 2n'
_symmetry_space_group_name_H-M 'P n m a'
_atom_sites_solution_hydrogens geom
_atom_sites_solution_primary direct
_atom_sites_solution_secondary difmap
_audit_creation_method SHELXL-97
_cell_angle_alpha 90.00
_cell_angle_beta 90.00
_cell_angle_gamma 90.00
_cell_formula_units_Z 4
_cell_length_a 7.4832(15)
_cell_length_b 10.528(2)
_cell_length_c 8.8525(18)
_cell_measurement_temperature 293(2)
_cell_volume 697.4(2)
_computing_cell_refinement 'MSC/AFC Diffractometer Control'
_computing_data_collection 'MSC/AFC Diffractometer Control'
_computing_data_reduction 'teXsan (MSC, 1992-1997)'
_computing_molecular_graphics 'Bruker SHELXTL'
_computing_publication_material 'Bruker SHELXTL'
_computing_structure_refinement 'SHELXL-97 (Sheldrick, 1997)'
_computing_structure_solution 'Bruker SHELXTL'
_diffrn_ambient_temperature 293(2)
_diffrn_measured_fraction_theta_full 1.000
_diffrn_measured_fraction_theta_max 1.000
_diffrn_measurement_device_type 'Rigaku AFC6S'
_diffrn_measurement_method \w-2\q
_diffrn_radiation_monochromator graphite
_diffrn_radiation_source 'fine-focus sealed tube'
_diffrn_radiation_type MoK\a
_diffrn_radiation_wavelength 0.71073
_diffrn_reflns_av_R_equivalents 0.0000
_diffrn_reflns_av_sigmaI/netI 0.0142
_diffrn_reflns_limit_h_max 9
_diffrn_reflns_limit_h_min 0
_diffrn_reflns_limit_k_max 0
_diffrn_reflns_limit_k_min -12
_diffrn_reflns_limit_l_max 10
_diffrn_reflns_limit_l_min 0
_diffrn_reflns_number 682
_diffrn_reflns_theta_full 25.00
_diffrn_reflns_theta_max 25.48
_diffrn_reflns_theta_min 3.01
_exptl_absorpt_coefficient_mu 0.424
_exptl_absorpt_correction_T_max 0.987
_exptl_absorpt_correction_T_min 0.985
_exptl_absorpt_correction_type psi-scan
_exptl_crystal_colour colorless
_exptl_crystal_density_diffrn 2.052
_exptl_crystal_density_method 'not measured'
_exptl_crystal_description needle
_exptl_crystal_F_000 424
_exptl_crystal_size_max 0.1
_exptl_crystal_size_mid 0.03
_exptl_crystal_size_min 0.03
_refine_diff_density_max 0.356
_refine_diff_density_min -0.336
_refine_diff_density_rms 0.075
_refine_ls_extinction_method SHELXL
_refine_ls_goodness_of_fit_ref 1.227
_refine_ls_hydrogen_treatment constr
_refine_ls_matrix_type full
_refine_ls_number_parameters 64
_refine_ls_number_reflns 682
_refine_ls_number_restraints 0
_refine_ls_restrained_S_all 1.227
_refine_ls_R_factor_all 0.0348
_refine_ls_R_factor_gt 0.0311
_refine_ls_shift/su_max 0.042
_refine_ls_shift/su_mean 0.009
_refine_ls_structure_factor_coef Fsqd
_refine_ls_weighting_details 'calc w=1/[\s^2^(Fo^2^)+(0.1000P)^2^+0.0000P] where P=(Fo^2^+2Fc^2^)/3'
_refine_ls_weighting_scheme calc
_refine_ls_wR_factor_gt 0.1342
_refine_ls_wR_factor_ref 0.1373
_reflns_number_gt 616
_reflns_number_total 682
_reflns_threshold_expression >2sigma(I)
_cod_data_source_file ic070073k-file002.cif
_cod_data_source_block pku-6
_cod_depositor_comments
;
The following automatic conversions were performed:
'_symmetry_cell_setting' value 'Orthorhombic' changed to 'orthorhombic'
according to '/home/saulius/struct/CIF-dictionaries/cif_core.dic'
dictionary named 'cif_core.dic' version 2.4.1 from 2010-06-29.

Automatic conversion script
Id: cif_fix_enum 1527 2010-12-29 10:47:43Z saulius 
;
_cod_original_formula_sum 'H Al2 B3 O8'
_cod_database_code 4308093

loop_
_symmetry_equiv_pos_as_xyz
'x, y, z'
'-x+1/2, -y, z+1/2'
'-x, y+1/2, -z'
'x+1/2, -y+1/2, -z+1/2'
'-x, -y, -z'
'x-1/2, y, -z-1/2'
'x, -y-1/2, z'
'-x-1/2, y-1/2, z-1/2'

loop_
_atom_site_label
_atom_site_type_symbol
_atom_site_fract_x
_atom_site_fract_y
_atom_site_fract_z
_atom_site_U_iso_or_equiv
_atom_site_adp_type
_atom_site_occupancy
_atom_site_symmetry_multiplicity
_atom_site_calc_flag
_atom_site_refinement_flags
_atom_site_disorder_assembly
_atom_site_disorder_group
Al1 Al 0.05957(9) 0.38547(7) 0.06842(8) 0.0086(4) Uani 1 1 d . . .
O1 O -0.0755(3) 0.2500 0.1180(3) 0.0146(6) Uani 1 2 d S . .
H1 H -0.1707 0.2500 0.1742 0.022 Uiso 1 2 d S . .
O2 O 0.1790(3) 0.2500 -0.0275(3) 0.0127(6) Uani 1 2 d S . .
O3 O 0.3212(2) 0.36117(17) -0.2285(2) 0.0203(6) Uani 1 1 d . . .
O4 O 0.1197(2) 0.49305(16) -0.08668(17) 0.0102(5) Uani 1 1 d . . .
O5 O 0.2022(2) 0.41853(18) 0.21930(19) 0.0165(5) Uani 1 1 d . . .
B1 B 0.2719(5) 0.2500 -0.1593(4) 0.0137(8) Uani 1 2 d S . .
B2 B 0.2478(4) 0.4808(2) -0.2012(3) 0.0118(6) Uani 1 1 d . . .

loop_
_atom_site_aniso_label
_atom_site_aniso_U_11
_atom_site_aniso_U_22
_atom_site_aniso_U_33
_atom_site_aniso_U_23
_atom_site_aniso_U_13
_atom_site_aniso_U_12
Al1 0.0115(6) 0.0049(5) 0.0093(5) 0.0002(2) -0.0006(2) 0.0001(2)
O1 0.0117(12) 0.0062(12) 0.0260(15) 0.000 0.0063(10) 0.000
O2 0.0195(12) 0.0057(11) 0.0131(11) 0.000 0.0030(10) 0.000
O3 0.0270(11) 0.0077(11) 0.0261(10) 0.0022(7) 0.0170(8) 0.0007(7)
O4 0.0112(9) 0.0070(8) 0.0125(9) 0.0019(6) 0.0052(7) 0.0021(7)
O5 0.0239(10) 0.0092(9) 0.0166(9) -0.0015(7) -0.0101(6) 0.0006(7)
B1 0.0116(18) 0.011(2) 0.019(2) 0.000 0.0022(14) 0.000
B2 0.0124(12) 0.0087(13) 0.0143(12) 0.0008(10) 0.0036(10) 0.0013(11)

loop_
_atom_type_symbol
_atom_type_description
_atom_type_scat_dispersion_real
_atom_type_scat_dispersion_imag
_atom_type_scat_source
B B 0.0013 0.0007 'International Tables Vol C Tables 4.2.6.8 and 6.1.1.4'
H H 0.0000 0.0000 'International Tables Vol C Tables 4.2.6.8 and 6.1.1.4'
O O 0.0106 0.0060 'International Tables Vol C Tables 4.2.6.8 and 6.1.1.4'
Al Al 0.0645 0.0514 'International Tables Vol C Tables 4.2.6.8 and 6.1.1.4'

loop_
_geom_angle_atom_site_label_1
_geom_angle_atom_site_label_2
_geom_angle_atom_site_label_3
_geom_angle
_geom_angle_site_symmetry_1
_geom_angle_site_symmetry_3
_geom_angle_publ_flag
O5 Al1 O1 108.33(11) . . ?
O5 Al1 O4 107.43(9) . . ?
O1 Al1 O4 143.88(11) . . ?
O5 Al1 O4 103.74(8) . 5_565 ?
O1 Al1 O4 96.79(8) . 5_565 ?
O4 Al1 O4 79.50(8) . 5_565 ?
O5 Al1 O2 101.88(10) . . ?
O1 Al1 O2 77.11(8) . . ?
O4 Al1 O2 90.79(8) . . ?
O4 Al1 O2 154.29(9) 5_565 . ?
O5 Al1 Al1 110.42(8) . 5_565 ?
O1 Al1 Al1 126.81(8) . 5_565 ?
O4 Al1 Al1 40.07(5) . 5_565 ?
O4 Al1 Al1 39.43(5) 5_565 5_565 ?
O2 Al1 Al1 126.78(8) . 5_565 ?
O5 Al1 Al1 101.51(6) . 7_565 ?
O1 Al1 Al1 37.70(6) . 7_565 ?
O4 Al1 Al1 128.09(6) . 7_565 ?
O4 Al1 Al1 133.42(5) 5_565 7_565 ?
O2 Al1 Al1 40.83(6) . 7_565 ?
Al1 Al1 Al1 148.05(3) 5_565 7_565 ?
Al1 O1 Al1 104.61(11) . 7_565 ?
B1 O2 Al1 129.02(8) . 7_565 ?
B1 O2 Al1 129.02(8) . . ?
Al1 O2 Al1 98.34(11) 7_565 . ?
B1 O3 B2 125.9(2) . . ?
B2 O4 Al1 130.68(15) . . ?
B2 O4 Al1 128.29(15) . 5_565 ?
Al1 O4 Al1 100.50(8) . 5_565 ?
B2 O5 Al1 137.59(17) 2_565 . ?
O2 B1 O3 121.43(15) . . ?
O2 B1 O3 121.43(15) . 7_565 ?
O3 B1 O3 117.1(3) . 7_565 ?
O5 B2 O3 121.2(2) 2_564 . ?
O5 B2 O4 120.2(2) 2_564 . ?
O3 B2 O4 118.6(2) . . ?

loop_
_geom_bond_atom_site_label_1
_geom_bond_atom_site_label_2
_geom_bond_distance
_geom_bond_site_symmetry_2
_geom_bond_publ_flag
Al1 O5 1.7447(17) . ?
Al1 O1 1.8025(15) . ?
Al1 O4 1.8359(17) . ?
Al1 O4 1.8607(17) 5_565 ?
Al1 O2 1.8850(17) . ?
Al1 Al1 2.8421(15) 5_565 ?
Al1 Al1 2.8524(16) 7_565 ?
O1 Al1 1.8025(15) 7_565 ?
O2 B1 1.358(4) . ?
O2 Al1 1.8850(17) 7_565 ?
O3 B1 1.372(3) . ?
O3 B2 1.395(3) . ?
O4 B2 1.401(3) . ?
O4 Al1 1.8607(17) 5_565 ?
O5 B2 1.327(3) 2_565 ?
B1 O3 1.372(3) 7_565 ?
B2 O5 1.327(3) 2_564 ?
